data_4023914
loop_
_publ_author_name
'Zhan Zhang'
'Ji-Young Shin'
'David Dolphin'

_publ_contact_author_address
;Department of Chemistry,
University of British Columbia, 
2036 Main Mall, Vancouver
BC V6T1Z1 Canada
;
_publ_contact_author_email david.dolphin@ubc.ca
_publ_contact_author_fax 1-604-822-9678
_publ_contact_author_name 'Daivd Dolphin'
_publ_contact_author_phone 1-604-822-4571
_publ_section_title
;
 Facile Synthesis of Unsubstituted \b,\b'-Linked
 Diformyldipyrromethanes
;
_journal_name_full 'Journal of Organic Chemistry'
_journal_page_first 9515
_journal_page_last 9517
_journal_paper_doi 10.1021/jo802114h
_journal_volume 73
_journal_year 2008
_chemical_formula_sum 'C12 H17 Cl N2 O4'
_chemical_formula_weight 288.73
_chemical_name_systematic
;
 ?
;
_space_group_IT_number 14
_symmetry_cell_setting monoclinic
_symmetry_space_group_name_Hall '-P 2yn'
_symmetry_space_group_name_H-M 'P 1 21/n 1'
_atom_sites_solution_hydrogens geom
_atom_sites_solution_primary direct
_atom_sites_solution_secondary difmap
_audit_creation_method SHELXL-97
_cell_angle_alpha 90.00
_cell_angle_beta 93.762(2)
_cell_angle_gamma 90.00
_cell_formula_units_Z 4
_cell_length_a 8.8704(4)
_cell_length_b 15.0295(11)
_cell_length_c 10.2274(7)
_cell_measurement_reflns_used 1668
_cell_measurement_temperature 296(2)
_cell_measurement_theta_max 25.00
_cell_measurement_theta_min 2.41
_cell_volume 1360.55(15)
_computing_structure_refinement 'SHELXL-97 (Sheldrick, 1997)'
_diffrn_ambient_temperature 296(2)
_diffrn_measured_fraction_theta_full 0.970
_diffrn_measured_fraction_theta_max 0.970
_diffrn_measurement_device_type 'Bruker X8 APEX'
_diffrn_measurement_method 'area detector'
_diffrn_radiation_monochromator graphite
_diffrn_radiation_source 'fine-focus sealed tube'
_diffrn_radiation_type MoK\a
_diffrn_radiation_wavelength 0.71073
_diffrn_reflns_av_R_equivalents 0.0451
_diffrn_reflns_av_sigmaI/netI 0.0453
_diffrn_reflns_limit_h_max 6
_diffrn_reflns_limit_h_min -9
_diffrn_reflns_limit_k_max 17
_diffrn_reflns_limit_k_min -17
_diffrn_reflns_limit_l_max 12
_diffrn_reflns_limit_l_min -12
_diffrn_reflns_number 8615
_diffrn_reflns_theta_full 25.05
_diffrn_reflns_theta_max 25.05
_diffrn_reflns_theta_min 2.41
_exptl_absorpt_coefficient_mu 0.293
_exptl_absorpt_correction_T_max 0.985
_exptl_absorpt_correction_T_min 0.866
_exptl_absorpt_correction_type multi-scan
_exptl_crystal_colour red
_exptl_crystal_density_diffrn 1.410
_exptl_crystal_density_method 'not measured'
_exptl_crystal_description prism
_exptl_crystal_F_000 608
_exptl_crystal_size_max 0.20
_exptl_crystal_size_mid 0.10
_exptl_crystal_size_min 0.05
_refine_diff_density_max 0.825
_refine_diff_density_min -0.304
_refine_diff_density_rms 0.073
_refine_ls_extinction_method none
_refine_ls_goodness_of_fit_ref 1.054
_refine_ls_hydrogen_treatment mixed
_refine_ls_matrix_type full
_refine_ls_number_parameters 187
_refine_ls_number_reflns 2343
_refine_ls_number_restraints 28
_refine_ls_restrained_S_all 1.052
_refine_ls_R_factor_all 0.0917
_refine_ls_R_factor_gt 0.0657
_refine_ls_shift/su_max 0.003
_refine_ls_shift/su_mean 0.000
_refine_ls_structure_factor_coef Fsqd
_refine_ls_weighting_details 'calc w=1/[\s^2^(Fo^2^)+(0.0863P)^2^+2.0589P] where P=(Fo^2^+2Fc^2^)/3'
_refine_ls_weighting_scheme calc
_refine_ls_wR_factor_gt 0.1647
_refine_ls_wR_factor_ref 0.1822
_reflns_number_gt 1694
_reflns_number_total 2343
_reflns_threshold_expression >2sigma(I)
_cod_data_source_file jo802114h_si_001_2.cif
_cod_data_source_block compound6
_cod_original_sg_symbol_H-M 'P 21/n'
_cod_database_code 4023914

loop_
_symmetry_equiv_pos_as_xyz
'x, y, z'
'-x+1/2, y+1/2, -z+1/2'
'-x, -y, -z'
'x-1/2, -y-1/2, z-1/2'

loop_
_atom_site_label
_atom_site_type_symbol
_atom_site_fract_x
_atom_site_fract_y
_atom_site_fract_z
_atom_site_U_iso_or_equiv
_atom_site_adp_type
_atom_site_occupancy
_atom_site_symmetry_multiplicity
_atom_site_calc_flag
_atom_site_refinement_flags
_atom_site_disorder_assembly
_atom_site_disorder_group
C1 C 0.7314(5) 1.0454(3) -0.3015(4) 0.0483(12) Uani 1 1 d . . .
H1 H 0.6961 1.0422 -0.3891 0.058 Uiso 1 1 calc R . .
C2 C 0.8469(5) 1.0989(3) -0.2520(5) 0.0506(12) Uani 1 1 d . . .
H2 H 0.9043 1.1379 -0.2990 0.061 Uiso 1 1 calc R . .
C3 C 0.8610(5) 1.0834(3) -0.1174(4) 0.0407(10) Uani 1 1 d . . .
H3 H 0.9297 1.1110 -0.0579 0.049 Uiso 1 1 calc R . .
C4 C 0.7561(5) 1.0203(3) -0.0875(4) 0.0352(9) Uani 1 1 d . . .
C5 C 0.7387(5) 0.9786(3) 0.0364(4) 0.0378(10) Uani 1 1 d . . .
H5 H 0.7988 0.9997 0.1076 0.045 Uiso 1 1 calc R . .
C6 C 0.6425(5) 0.9111(3) 0.0593(4) 0.0398(10) Uani 1 1 d . . .
H6 H 0.5802 0.8908 -0.0111 0.048 Uiso 1 1 calc R . .
C7 C 0.6295(5) 0.8695(3) 0.1811(4) 0.0390(10) Uani 1 1 d . A .
C8 C 0.7193(6) 0.9002(3) 0.3016(5) 0.0536(13) Uani 1 1 d . . .
H8A H 0.6521 0.9146 0.3683 0.080 Uiso 1 1 calc R . .
H8B H 0.7766 0.9520 0.2813 0.080 Uiso 1 1 calc R . .
H8C H 0.7868 0.8537 0.3324 0.080 Uiso 1 1 calc R . .
C9 C 0.4504(5) 0.7582(3) 0.0818(4) 0.0394(10) Uani 1 1 d D A 1
H9A H 0.5115 0.7455 0.0087 0.047 Uiso 1 1 calc R A 1
H9B H 0.3671 0.7964 0.0517 0.047 Uiso 1 1 calc R A 1
C10 C 0.3924(13) 0.6724(6) 0.1401(6) 0.048(2) Uani 0.666(17) 1 d PD A 1
H10A H 0.2923 0.6577 0.1023 0.058 Uiso 0.666(17) 1 calc PRD A 1
H10B H 0.4600 0.6231 0.1259 0.058 Uiso 0.666(17) 1 calc PRD A 1
C11 C 0.3889(10) 0.6937(6) 0.2848(6) 0.047(2) Uani 0.666(17) 1 d PD A 1
H11A H 0.3941 0.6398 0.3371 0.057 Uiso 0.666(17) 1 calc PR A 1
H11B H 0.2977 0.7260 0.3025 0.057 Uiso 0.666(17) 1 calc PR A 1
C12 C 0.5283(5) 0.7510(3) 0.3139(4) 0.0446(11) Uani 1 1 d D A 1
H12A H 0.5142 0.7915 0.3860 0.053 Uiso 1 1 calc R A 1
H12B H 0.6169 0.7147 0.3349 0.053 Uiso 1 1 calc R A 1
N1 N 0.6779(4) 0.9987(2) -0.2034(3) 0.0371(9) Uani 1 1 d . . .
N2 N 0.5420(4) 0.8002(2) 0.1901(3) 0.0344(8) Uani 1 1 d . . .
Cl1 Cl 0.88913(11) 0.65776(7) 0.15172(9) 0.0367(3) Uani 1 1 d . . .
O1 O 0.8953(5) 0.7468(3) 0.1138(5) 0.0910(15) Uani 1 1 d . . .
O2 O 0.7409(4) 0.6266(3) 0.1207(5) 0.0916(15) Uani 1 1 d . . .
O3 O 0.9241(6) 0.6458(4) 0.2872(4) 0.1057(18) Uani 1 1 d . . .
O4 O 0.9902(3) 0.6044(2) 0.0823(3) 0.0511(9) Uani 1 1 d . . .
C10B C 0.3514(9) 0.6927(5) 0.1486(9) 0.049(7) Uiso 0.334(17) 1 d PD A 2
C11B C 0.4326(8) 0.6700(5) 0.2787(9) 0.053(7) Uiso 0.334(17) 1 d PD A 2
H10C H 0.2563 0.7190 0.1622 0.033(17) Uiso 0.334(17) 1 d PD A 2
H10D H 0.3393 0.6401 0.0960 0.033(17) Uiso 0.334(17) 1 d PD A 2
H11C H 0.4891 0.6169 0.2662 0.033(17) Uiso 0.334(17) 1 d PD A 2
H11D H 0.3546 0.6593 0.3380 0.033(17) Uiso 0.334(17) 1 d PD A 2
H1N H 0.609(5) 0.966(3) -0.208(4) 0.026(11) Uiso 1 1 d . . .

loop_
_atom_site_aniso_label
_atom_site_aniso_U_11
_atom_site_aniso_U_22
_atom_site_aniso_U_33
_atom_site_aniso_U_23
_atom_site_aniso_U_13
_atom_site_aniso_U_12
C1 0.056(3) 0.049(3) 0.039(2) 0.011(2) -0.006(2) 0.005(2)
C2 0.051(3) 0.052(3) 0.050(3) 0.018(2) 0.014(2) -0.007(2)
C3 0.036(2) 0.037(2) 0.049(3) 0.0043(19) 0.0046(19) -0.0038(18)
C4 0.035(2) 0.031(2) 0.040(2) 0.0001(17) 0.0109(18) 0.0016(17)
C5 0.038(2) 0.038(2) 0.037(2) 0.0009(18) 0.0020(18) 0.0033(19)
C6 0.047(3) 0.039(2) 0.034(2) -0.0017(18) 0.0025(19) 0.001(2)
C7 0.044(3) 0.037(2) 0.038(2) -0.0025(18) 0.0167(19) 0.0028(19)
C8 0.065(3) 0.052(3) 0.046(3) -0.009(2) 0.012(2) -0.014(2)
C9 0.040(3) 0.043(2) 0.036(2) 0.0064(18) 0.0047(18) -0.0028(19)
C10 0.036(5) 0.052(5) 0.055(5) 0.009(4) -0.001(3) -0.017(4)
C11 0.041(5) 0.052(5) 0.049(5) 0.024(3) 0.007(3) -0.009(4)
C12 0.053(3) 0.047(3) 0.035(2) 0.0038(19) 0.009(2) -0.002(2)
N1 0.025(2) 0.040(2) 0.046(2) 0.0046(16) 0.0033(16) -0.0011(16)
N2 0.0352(19) 0.0380(19) 0.0310(18) -0.0031(14) 0.0097(14) -0.0009(15)
Cl1 0.0374(6) 0.0419(6) 0.0310(5) -0.0024(4) 0.0040(4) -0.0008(4)
O1 0.115(4) 0.047(2) 0.117(4) 0.004(2) 0.058(3) 0.001(2)
O2 0.038(2) 0.086(3) 0.150(4) -0.044(3) -0.003(2) 0.001(2)
O3 0.133(4) 0.152(5) 0.031(2) -0.005(2) 0.002(2) 0.060(3)
O4 0.0460(19) 0.064(2) 0.0439(18) -0.0037(15) 0.0059(14) 0.0153(16)

loop_
_atom_type_symbol
_atom_type_description
_atom_type_scat_dispersion_real
_atom_type_scat_dispersion_imag
_atom_type_scat_source
C C 0.0033 0.0016 'International Tables Vol C Tables 4.2.6.8 and 6.1.1.4'
H H 0.0000 0.0000 'International Tables Vol C Tables 4.2.6.8 and 6.1.1.4'
N N 0.0061 0.0033 'International Tables Vol C Tables 4.2.6.8 and 6.1.1.4'
Cl Cl 0.1484 0.1585 'International Tables Vol C Tables 4.2.6.8 and 6.1.1.4'
O O 0.0106 0.0060 'International Tables Vol C Tables 4.2.6.8 and 6.1.1.4'

loop_
_geom_angle_atom_site_label_1
_geom_angle_atom_site_label_2
_geom_angle_atom_site_label_3
_geom_angle
_geom_angle_site_symmetry_1
_geom_angle_site_symmetry_3
_geom_angle_publ_flag
N1 C1 C2 108.9(4) . . ?
N1 C1 H1 125.6 . . ?
C2 C1 H1 125.6 . . ?
C1 C2 C3 106.5(4) . . ?
C1 C2 H2 126.8 . . ?
C3 C2 H2 126.8 . . ?
C4 C3 C2 108.5(4) . . ?
C4 C3 H3 125.8 . . ?
C2 C3 H3 125.8 . . ?
N1 C4 C3 106.3(4) . . ?
N1 C4 C5 125.6(4) . . ?
C3 C4 C5 127.8(4) . . ?
C6 C5 C4 125.9(4) . . ?
C6 C5 H5 117.0 . . ?
C4 C5 H5 117.0 . . ?
C5 C6 C7 125.1(4) . . ?
C5 C6 H6 117.4 . . ?
C7 C6 H6 117.4 . . ?
N2 C7 C6 120.1(4) . . ?
N2 C7 C8 118.4(4) . . ?
C6 C7 C8 121.5(4) . . ?
C7 C8 H8A 109.5 . . ?
C7 C8 H8B 109.5 . . ?
H8A C8 H8B 109.5 . . ?
C7 C8 H8C 109.5 . . ?
H8A C8 H8C 109.5 . . ?
H8B C8 H8C 109.5 . . ?
N2 C9 C10 104.6(4) . . ?
N2 C9 H9A 110.8 . . ?
C10 C9 H9A 110.8 . . ?
N2 C9 H9B 110.8 . . ?
C10 C9 H9B 110.8 . . ?
H9A C9 H9B 108.9 . . ?
C11 C10 C9 103.4(6) . . ?
C11 C10 H10A 111.1 . . ?
C9 C10 H10A 111.1 . . ?
C11 C10 H10B 111.1 . . ?
C9 C10 H10B 111.1 . . ?
H10A C10 H10B 109.0 . . ?
C11 C10 H10C 70.7(7) . . ?
C9 C10 H10C 87.6(6) . . ?
H10A C10 H10C 54.0 . . ?
H10B C10 H10C 159.5 . . ?
C11 C10 H10D 129.3(7) . . ?
C9 C10 H10D 119.7(6) . . ?
H10A C10 H10D 31.1 . . ?
H10B C10 H10D 78.4 . . ?
H10C C10 H10D 85.0(10) . . ?
C10 C11 C12 104.0(5) . . ?
C10 C11 H11A 111.0 . . ?
C12 C11 H11A 111.0 . . ?
C10 C11 H11B 111.0 . . ?
C12 C11 H11B 111.0 . . ?
H11A C11 H11B 109.0 . . ?
C10 C11 H11C 70.0(7) . . ?
C12 C11 H11C 88.9(6) . . ?
H11A C11 H11C 53.9 . . ?
H11B C11 H11C 158.6 . . ?
C10 C11 H11D 122.9(7) . . ?
C12 C11 H11D 124.0(7) . . ?
H11A C11 H11D 28.0 . . ?
H11B C11 H11D 80.9 . . ?
H11C C11 H11D 81.1(8) . . ?
N2 C12 C11 103.2(4) . . ?
N2 C12 H12A 111.1 . . ?
C11 C12 H12A 111.1 . . ?
N2 C12 H12B 111.1 . . ?
C11 C12 H12B 111.1 . . ?
H12A C12 H12B 109.1 . . ?
C1 N1 C4 109.9(4) . . ?
C1 N1 H1N 127(3) . . ?
C4 N1 H1N 123(3) . . ?
C7 N2 C9 126.2(3) . . ?
C7 N2 C12 122.8(4) . . ?
C9 N2 C12 111.0(3) . . ?
O1 Cl1 O3 112.6(3) . . ?
O1 Cl1 O2 108.0(3) . . ?
O3 Cl1 O2 108.7(3) . . ?
O1 Cl1 O4 111.3(2) . . ?
O3 Cl1 O4 108.2(2) . . ?
O2 Cl1 O4 108.0(2) . . ?
C11B C10B H10C 110.0(7) . . ?
C11B C10B H10D 109.7(7) . . ?
H10C C10B H10D 110.9(9) . . ?
C10B C11B H11C 107.2(7) . . ?
C10B C11B H11D 105.7(7) . . ?
H11C C11B H11D 110.5(8) . . ?

loop_
_geom_bond_atom_site_label_1
_geom_bond_atom_site_label_2
_geom_bond_distance
_geom_bond_site_symmetry_2
_geom_bond_publ_flag
C1 N1 1.337(6) . ?
C1 C2 1.373(7) . ?
C1 H1 0.9300 . ?
C2 C3 1.393(6) . ?
C2 H2 0.9300 . ?
C3 C4 1.377(6) . ?
C3 H3 0.9300 . ?
C4 N1 1.373(5) . ?
C4 C5 1.431(6) . ?
C5 C6 1.356(6) . ?
C5 H5 0.9300 . ?
C6 C7 1.406(6) . ?
C6 H6 0.9300 . ?
C7 N2 1.305(5) . ?
C7 C8 1.496(6) . ?
C8 H8A 0.9600 . ?
C8 H8B 0.9600 . ?
C8 H8C 0.9600 . ?
C9 N2 1.473(5) . ?
C9 C10 1.524(6) . ?
C9 H9A 0.9700 . ?
C9 H9B 0.9700 . ?
C10 C11 1.517(7) . ?
C10 H10A 0.9700 . ?
C10 H10B 0.9700 . ?
C10 H10D 0.795(6) . ?
C11 C12 1.520(6) . ?
C11 H11A 0.9700 . ?
C11 H11B 0.9700 . ?
C11 H11D 0.823(6) . ?
C12 N2 1.477(5) . ?
C12 H12A 0.9700 . ?
C12 H12B 0.9700 . ?
N1 H1N 0.78(4) . ?
Cl1 O1 1.395(4) . ?
Cl1 O3 1.411(4) . ?
Cl1 O2 1.412(4) . ?
Cl1 O4 1.426(3) . ?
C10B C11B 1.510(8) . ?
C10B H10C 0.950(7) . ?
C10B H10D 0.958(7) . ?
C11B H11C 0.955(7) . ?
C11B H11D 0.964(7) . ?

loop_
_geom_torsion_atom_site_label_1
_geom_torsion_atom_site_label_2
_geom_torsion_atom_site_label_3
_geom_torsion_atom_site_label_4
_geom_torsion
_geom_torsion_site_symmetry_1
_geom_torsion_site_symmetry_2
_geom_torsion_site_symmetry_3
_geom_torsion_site_symmetry_4
_geom_torsion_publ_flag
N1 C1 C2 C3 -0.6(5) . . . . ?
C1 C2 C3 C4 0.8(5) . . . . ?
C2 C3 C4 N1 -0.7(5) . . . . ?
C2 C3 C4 C5 174.1(4) . . . . ?
N1 C4 C5 C6 0.0(7) . . . . ?
C3 C4 C5 C6 -173.8(4) . . . . ?
C4 C5 C6 C7 178.4(4) . . . . ?
C5 C6 C7 N2 -174.3(4) . . . . ?
C5 C6 C7 C8 3.0(7) . . . . ?
N2 C9 C10 C11 27.1(10) . . . . ?
C9 C10 C11 C12 -37.3(11) . . . . ?
C10 C11 C12 N2 32.9(10) . . . . ?
C2 C1 N1 C4 0.1(5) . . . . ?
C3 C4 N1 C1 0.3(5) . . . . ?
C5 C4 N1 C1 -174.6(4) . . . . ?
C6 C7 N2 C9 0.1(6) . . . . ?
C8 C7 N2 C9 -177.3(4) . . . . ?
C6 C7 N2 C12 177.3(4) . . . . ?
C8 C7 N2 C12 -0.1(6) . . . . ?
C10 C9 N2 C7 170.7(6) . . . . ?
C10 C9 N2 C12 -6.8(7) . . . . ?
C11 C12 N2 C7 166.1(6) . . . . ?
C11 C12 N2 C9 -16.2(6) . . . . ?
